data_7229544
loop_
_publ_author_name
'Seo, Sujin'
'Lee, Eunji'
'Ju, Huiyeong'
'Kim, Seulgi'
'Park, In-Hyeok'
'Jung, Jong Hwa'
'Lee, Shim Sung'

_publ_section_title
;
 Influence of mole-ratio on the coordination behaviour of a ditopic
 N2O2S2-macrocycle: endo/exocyclic silver(I) coordination polymer
 exhibiting desolvation-induced SCSC transformation
;
_journal_name_full CrystEngComm
_journal_paper_doi 10.1039/C7CE01540B
_journal_year 2017
_chemical_formula_moiety 'C50 H56 Ag4 F6 N4 O4 P S4, 3(F6 P), 2(C H2 Cl2)'
_chemical_formula_sum 'C52 H60 Ag4 Cl4 F24 N4 O4 P4 S4'
_chemical_formula_weight 2086.44
_chemical_name_systematic
; 
 ? 
;
_space_group_IT_number 2
_symmetry_cell_setting triclinic
_symmetry_space_group_name_Hall '-P 1'
_symmetry_space_group_name_H-M 'P -1'
_atom_sites_solution_hydrogens geom
_atom_sites_solution_primary direct
_atom_sites_solution_secondary difmap
_audit_creation_method SHELXL-2014
_audit_update_record
;
2017-10-23 deposited with the CCDC.
2017-11-09 downloaded from the CCDC.
;
_cell_angle_alpha 83.502(2)
_cell_angle_beta 76.853(2)
_cell_angle_gamma 73.030(2)
_cell_formula_units_Z 2
_cell_length_a 10.6576(5)
_cell_length_b 17.0361(8)
_cell_length_c 20.7041(9)
_cell_measurement_reflns_used 7043
_cell_measurement_temperature 173(2)
_cell_measurement_theta_max 23.55
_cell_measurement_theta_min 2.43
_cell_volume 3496.8(3)
_computing_cell_refinement 'Bruker SAINT'
_computing_data_collection 'Bruker APEX2'
_computing_data_reduction 'Bruker SAINT'
_computing_molecular_graphics 'Bruker SHELXTL'
_computing_publication_material 'Bruker SHELXTL'
_computing_structure_refinement 'SHELXL-2014 (Sheldrick, 2008)'
_computing_structure_solution 'SHELXS-97 (Sheldrick, 2008)'
_diffrn_ambient_temperature 173(2)
_diffrn_measured_fraction_theta_full 1.000
_diffrn_measured_fraction_theta_max 1.000
_diffrn_measurement_device_type 'Bruker APEX-II CCD'
_diffrn_measurement_method '\f and \w scans'
_diffrn_radiation_monochromator graphite
_diffrn_radiation_source 'fine-focus sealed tube'
_diffrn_radiation_type MoK\a
_diffrn_radiation_wavelength 0.71073
_diffrn_reflns_av_R_equivalents 0.0769
_diffrn_reflns_av_sigmaI/netI 0.0796
_diffrn_reflns_limit_h_max 13
_diffrn_reflns_limit_h_min -12
_diffrn_reflns_limit_k_max 21
_diffrn_reflns_limit_k_min -21
_diffrn_reflns_limit_l_max 25
_diffrn_reflns_limit_l_min -25
_diffrn_reflns_number 57388
_diffrn_reflns_theta_full 26.00
_diffrn_reflns_theta_max 26.00
_diffrn_reflns_theta_min 1.57
_exptl_absorpt_coefficient_mu 1.579
_exptl_absorpt_correction_T_max 0.9252
_exptl_absorpt_correction_T_min 0.7752
_exptl_absorpt_correction_type multi-scan
_exptl_absorpt_process_details SADABS
_exptl_crystal_colour colourless
_exptl_crystal_density_diffrn 1.982
_exptl_crystal_density_method 'not measured'
_exptl_crystal_description plate
_exptl_crystal_F_000 2056
_exptl_crystal_size_max 0.17
_exptl_crystal_size_mid 0.13
_exptl_crystal_size_min 0.05
_refine_diff_density_max 1.712
_refine_diff_density_min -2.410
_refine_diff_density_rms 0.173
_refine_ls_extinction_method none
_refine_ls_goodness_of_fit_ref 1.018
_refine_ls_hydrogen_treatment constr
_refine_ls_matrix_type full
_refine_ls_number_parameters 766
_refine_ls_number_reflns 13730
_refine_ls_number_restraints 0
_refine_ls_restrained_S_all 1.018
_refine_ls_R_factor_all 0.1157
_refine_ls_R_factor_gt 0.0730
_refine_ls_shift/su_max 0.001
_refine_ls_shift/su_mean 0.000
_refine_ls_structure_factor_coef Fsqd
_refine_ls_weighting_details 'calc w=1/[\s^2^(Fo^2^)+(0.0684P)^2^+43.1406P] where P=(Fo^2^+2Fc^2^)/3'
_refine_ls_weighting_scheme calc
_refine_ls_wR_factor_gt 0.1692
_refine_ls_wR_factor_ref 0.1990
_reflns_number_gt 8947
_reflns_number_total 13730
_reflns_threshold_expression >2sigma(I)
_cod_data_source_file c7ce01540b2.cif
_cod_data_source_block 2a
_cod_depositor_comments
;
The following automatic conversions were performed:

'_symmetry_cell_setting' value 'Triclinic' changed to 'triclinic'
according to
/home/data/users/saulius/crontab/automatic-downloads/rss-feeds/RSC/lib/dictionaries/cif_core.dic
dictionary named 'cif_core.dic' version 2.4.2 from 2011-04-26.

Automatic conversion script
Id: cif_fix_values 4973 2017-02-22 13:04:09Z antanas 
;
_cod_original_sg_symbol_H-M P-1
_cod_database_code 7229544

loop_
_symmetry_equiv_pos_as_xyz
'x, y, z'
'-x, -y, -z'

loop_
_atom_site_label
_atom_site_type_symbol
_atom_site_fract_x
_atom_site_fract_y
_atom_site_fract_z
_atom_site_U_iso_or_equiv
_atom_site_adp_type
_atom_site_occupancy
_atom_site_symmetry_multiplicity
_atom_site_calc_flag
_atom_site_refinement_flags
_atom_site_disorder_assembly
_atom_site_disorder_group
Ag1 Ag 0.58575(7) 0.02098(4) 0.21882(4) 0.03346(19) Uani 1 1 d . . .
Ag2 Ag 0.32147(8) 0.27629(4) 0.12635(4) 0.0440(2) Uani 1 1 d . . .
Ag3 Ag 0.05557(7) 0.53195(4) 0.23768(4) 0.03343(19) Uani 1 1 d . . .
Ag4 Ag -0.10878(9) 0.81499(5) 0.32167(4) 0.0465(2) Uani 1 1 d . . .
N1 N 0.4219(7) -0.0407(4) 0.2631(3) 0.0232(15) Uani 1 1 d . . .
N2 N 0.7833(8) 0.0512(5) 0.1589(5) 0.044(2) Uani 1 1 d . . .
H2 H 0.8426 0.0009 0.1460 0.053 Uiso 1 1 calc R . .
N3 N -0.1238(7) 0.4905(5) 0.2813(4) 0.0319(17) Uani 1 1 d . . .
N4 N 0.2482(7) 0.5664(4) 0.2127(3) 0.0254(15) Uani 1 1 d . . .
H4 H 0.2381 0.6107 0.1818 0.030 Uiso 1 1 calc R . .
O1 O 0.4906(6) 0.0273(4) 0.3681(3) 0.0310(14) Uani 1 1 d . . .
O2 O 0.4925(6) -0.0447(4) 0.1197(3) 0.0294(13) Uani 1 1 d . . .
O3 O -0.1032(6) 0.5300(4) 0.1390(3) 0.0368(16) Uani 1 1 d . . .
O4 O -0.0044(7) 0.4950(4) 0.3920(3) 0.0350(15) Uani 1 1 d . . .
S1 S 0.7982(2) -0.04089(14) 0.29605(12) 0.0325(5) Uani 1 1 d . . .
S2 S 0.4933(2) 0.14645(13) 0.12485(11) 0.0288(5) Uani 1 1 d . . .
S3 S 0.2081(2) 0.42132(13) 0.13344(11) 0.0287(5) Uani 1 1 d . . .
S4 S 0.0136(2) 0.67143(13) 0.32955(11) 0.0313(5) Uani 1 1 d . . .
C1 C 0.3049(11) -0.1372(6) 0.2526(5) 0.040(2) Uani 1 1 d . . .
H1A H 0.2965 -0.1786 0.2280 0.048 Uiso 1 1 calc R . .
C2 C 0.2185(11) -0.1161(7) 0.3128(5) 0.047(3) Uani 1 1 d . . .
H2A H 0.1495 -0.1423 0.3295 0.056 Uiso 1 1 calc R . .
C3 C 0.2332(10) -0.0570(6) 0.3481(5) 0.037(2) Uani 1 1 d . . .
H3A H 0.1742 -0.0413 0.3892 0.045 Uiso 1 1 calc R . .
C4 C 0.3354(9) -0.0211(5) 0.3226(4) 0.0275(19) Uani 1 1 d . . .
C5 C 0.3564(9) 0.0440(5) 0.3598(4) 0.030(2) Uani 1 1 d . . .
H5A H 0.3318 0.0978 0.3353 0.036 Uiso 1 1 calc R . .
H5B H 0.2958 0.0480 0.4040 0.036 Uiso 1 1 calc R . .
C6 C 0.5346(9) -0.0339(5) 0.4139(4) 0.031(2) Uani 1 1 d . . .
C7 C 0.4555(11) -0.0803(6) 0.4545(5) 0.040(2) Uani 1 1 d . . .
H7A H 0.3642 -0.0707 0.4522 0.048 Uiso 1 1 calc R . .
C8 C 0.5134(13) -0.1409(7) 0.4984(5) 0.050(3) Uani 1 1 d . . .
H8A H 0.4608 -0.1731 0.5259 0.060 Uiso 1 1 calc R . .
C9 C 0.6456(13) -0.1551(7) 0.5028(5) 0.055(3) Uani 1 1 d . . .
H9A H 0.6839 -0.1969 0.5327 0.066 Uiso 1 1 calc R . .
C10 C 0.7212(12) -0.1081(7) 0.4632(5) 0.046(3) Uani 1 1 d . . .
H10A H 0.8125 -0.1184 0.4658 0.056 Uiso 1 1 calc R . .
C11 C 0.6670(9) -0.0452(6) 0.4191(4) 0.034(2) Uani 1 1 d . . .
C12 C 0.7481(10) 0.0049(6) 0.3762(5) 0.039(2) Uani 1 1 d . . .
H12A H 0.8276 0.0029 0.3941 0.047 Uiso 1 1 calc R . .
H12B H 0.6946 0.0628 0.3725 0.047 Uiso 1 1 calc R . .
C13 C 0.9147(10) 0.0138(7) 0.2460(6) 0.047(3) Uani 1 1 d . . .
H13A H 0.9556 0.0357 0.2758 0.057 Uiso 1 1 calc R . .
H13B H 0.9876 -0.0253 0.2171 0.057 Uiso 1 1 calc R . .
C14 C 0.8467(11) 0.0831(6) 0.2037(6) 0.046(3) Uani 1 1 d . . .
H14A H 0.7773 0.1242 0.2323 0.056 Uiso 1 1 calc R . .
H14B H 0.9130 0.1105 0.1769 0.056 Uiso 1 1 calc R . .
C15 C 0.7731(11) 0.1019(7) 0.0978(5) 0.051(3) Uani 1 1 d . . .
H15A H 0.7727 0.0672 0.0626 0.061 Uiso 1 1 calc R . .
H15B H 0.8538 0.1222 0.0837 0.061 Uiso 1 1 calc R . .
C16 C 0.6497(10) 0.1750(6) 0.1033(5) 0.040(2) Uani 1 1 d . . .
H16A H 0.6532 0.2073 0.0604 0.048 Uiso 1 1 calc R . .
H16B H 0.6513 0.2107 0.1375 0.048 Uiso 1 1 calc R . .
C17 C 0.4983(10) 0.0990(5) 0.0493(4) 0.033(2) Uani 1 1 d . . .
H17A H 0.4981 0.1401 0.0115 0.039 Uiso 1 1 calc R . .
H17B H 0.5818 0.0537 0.0394 0.039 Uiso 1 1 calc R . .
C18 C 0.3806(9) 0.0663(5) 0.0577(4) 0.030(2) Uani 1 1 d . . .
C19 C 0.2704(10) 0.1064(6) 0.0292(5) 0.038(2) Uani 1 1 d . . .
H19A H 0.2692 0.1574 0.0050 0.046 Uiso 1 1 calc R . .
C20 C 0.1636(11) 0.0747(7) 0.0351(5) 0.043(2) Uani 1 1 d . . .
H20A H 0.0900 0.1029 0.0149 0.052 Uiso 1 1 calc R . .
C21 C 0.1653(11) 0.0011(6) 0.0707(5) 0.041(2) Uani 1 1 d . . .
H21A H 0.0922 -0.0215 0.0745 0.049 Uiso 1 1 calc R . .
C22 C 0.2710(9) -0.0409(5) 0.1013(4) 0.031(2) Uani 1 1 d . . .
H22A H 0.2696 -0.0911 0.1262 0.037 Uiso 1 1 calc R . .
C23 C 0.3780(9) -0.0085(5) 0.0948(4) 0.028(2) Uani 1 1 d . . .
C24 C 0.4985(10) -0.1179(5) 0.1631(4) 0.035(2) Uani 1 1 d . . .
H24A H 0.5910 -0.1417 0.1705 0.042 Uiso 1 1 calc R . .
H24B H 0.4745 -0.1593 0.1420 0.042 Uiso 1 1 calc R . .
C25 C 0.4035(9) -0.0975(5) 0.2287(4) 0.0283(19) Uani 1 1 d . . .
C26 C -0.2344(13) 0.4097(8) 0.3641(6) 0.059(3) Uani 1 1 d . . .
H26A H -0.2340 0.3757 0.4038 0.071 Uiso 1 1 calc R . .
C27 C -0.3411(13) 0.4280(10) 0.3341(7) 0.074(4) Uani 1 1 d . . .
H27A H -0.4154 0.4064 0.3517 0.088 Uiso 1 1 calc R . .
C28 C -0.3378(11) 0.4796(9) 0.2767(6) 0.064(4) Uani 1 1 d . . .
H28A H -0.4117 0.4938 0.2551 0.076 Uiso 1 1 calc R . .
C29 C -0.2282(10) 0.5105(7) 0.2504(5) 0.044(3) Uani 1 1 d . . .
C30 C -0.2186(10) 0.5646(6) 0.1897(5) 0.046(3) Uani 1 1 d . . .
H30A H -0.3009 0.5745 0.1720 0.055 Uiso 1 1 calc R . .
H30B H -0.2131 0.6182 0.2011 0.055 Uiso 1 1 calc R . .
C31 C -0.1059(10) 0.4634(5) 0.1072(4) 0.033(2) Uani 1 1 d . . .
C32 C -0.2175(10) 0.4359(6) 0.1116(5) 0.040(2) Uani 1 1 d . . .
H32A H -0.3003 0.4621 0.1392 0.048 Uiso 1 1 calc R . .
C33 C -0.2081(11) 0.3704(7) 0.0759(5) 0.046(3) Uani 1 1 d . . .
H33A H -0.2850 0.3516 0.0792 0.056 Uiso 1 1 calc R . .
C34 C -0.0909(12) 0.3319(7) 0.0359(5) 0.048(3) Uani 1 1 d . . .
H34A H -0.0860 0.2865 0.0118 0.058 Uiso 1 1 calc R . .
C35 C 0.0222(11) 0.3598(6) 0.0306(5) 0.042(3) Uani 1 1 d . . .
H35A H 0.1041 0.3331 0.0027 0.050 Uiso 1 1 calc R . .
C36 C 0.0163(10) 0.4256(5) 0.0655(4) 0.033(2) Uani 1 1 d . . .
C37 C 0.1369(10) 0.4565(6) 0.0591(5) 0.038(2) Uani 1 1 d . . .
H37A H 0.1109 0.5173 0.0546 0.045 Uiso 1 1 calc R . .
H37B H 0.2043 0.4352 0.0190 0.045 Uiso 1 1 calc R . .
C38 C 0.3396(10) 0.4739(6) 0.1179(5) 0.037(2) Uani 1 1 d . . .
H38A H 0.4245 0.4371 0.0949 0.044 Uiso 1 1 calc R . .
H38B H 0.3153 0.5233 0.0883 0.044 Uiso 1 1 calc R . .
C39 C 0.3606(9) 0.4992(5) 0.1812(4) 0.031(2) Uani 1 1 d . . .
H39A H 0.3731 0.4510 0.2130 0.037 Uiso 1 1 calc R . .
H39B H 0.4438 0.5171 0.1714 0.037 Uiso 1 1 calc R . .
C40 C 0.2806(9) 0.5930(5) 0.2703(4) 0.030(2) Uani 1 1 d . . .
H40A H 0.3726 0.5993 0.2578 0.036 Uiso 1 1 calc R . .
H40B H 0.2797 0.5495 0.3062 0.036 Uiso 1 1 calc R . .
C41 C 0.1851(10) 0.6736(6) 0.2972(5) 0.035(2) Uani 1 1 d . . .
H41A H 0.1859 0.7169 0.2611 0.042 Uiso 1 1 calc R . .
H41B H 0.2197 0.6892 0.3329 0.042 Uiso 1 1 calc R . .
C42 C 0.0096(11) 0.6456(6) 0.4188(5) 0.039(2) Uani 1 1 d . . .
H42A H 0.0242 0.6915 0.4387 0.047 Uiso 1 1 calc R . .
H42B H -0.0808 0.6404 0.4405 0.047 Uiso 1 1 calc R . .
C43 C 0.1101(10) 0.5690(6) 0.4333(5) 0.036(2) Uani 1 1 d . . .
C44 C 0.2173(11) 0.5720(7) 0.4598(5) 0.047(3) Uani 1 1 d . . .
H44A H 0.2266 0.6235 0.4681 0.057 Uiso 1 1 calc R . .
C45 C 0.3110(11) 0.4995(10) 0.4741(6) 0.062(4) Uani 1 1 d . . .
H45A H 0.3821 0.5018 0.4938 0.075 Uiso 1 1 calc R . .
C46 C 0.3017(12) 0.4253(8) 0.4602(6) 0.056(3) Uani 1 1 d . . .
H46A H 0.3681 0.3767 0.4690 0.067 Uiso 1 1 calc R . .
C47 C 0.1956(11) 0.4199(7) 0.4332(5) 0.044(3) Uani 1 1 d . . .
H47A H 0.1877 0.3681 0.4245 0.053 Uiso 1 1 calc R . .
C48 C 0.1028(10) 0.4921(6) 0.4195(4) 0.035(2) Uani 1 1 d . . .
C49 C -0.0088(11) 0.4204(6) 0.3687(5) 0.039(2) Uani 1 1 d . . .
H49A H -0.0177 0.3795 0.4062 0.047 Uiso 1 1 calc R . .
H49B H 0.0744 0.3972 0.3362 0.047 Uiso 1 1 calc R . .
C50 C -0.1270(11) 0.4405(6) 0.3368(5) 0.041(2) Uani 1 1 d . . .
P1 P 0.4573(3) 0.27514(17) 0.29095(14) 0.0410(6) Uiso 1 1 d . . .
F1 F 0.3116(18) 0.2989(10) 0.2709(9) 0.079(5) Uiso 0.539(15) 1 d P A 1
F2 F 0.4007(16) 0.2481(9) 0.3609(7) 0.071(5) Uiso 0.539(15) 1 d P A 1
F3 F 0.6037(18) 0.2591(11) 0.2993(10) 0.097(6) Uiso 0.539(15) 1 d P A 1
F4 F 0.5071(12) 0.3037(7) 0.2140(6) 0.050(4) Uiso 0.539(15) 1 d P A 1
F1' F 0.3285(16) 0.2548(8) 0.3462(7) 0.052(4) Uiso 0.461(15) 1 d P A 2
F2' F 0.5340(18) 0.2502(11) 0.3501(9) 0.079(6) Uiso 0.461(15) 1 d P A 2
F3' F 0.574(2) 0.2971(11) 0.2393(10) 0.084(6) Uiso 0.461(15) 1 d P A 2
F4' F 0.372(3) 0.2961(15) 0.2391(13) 0.109(8) Uiso 0.461(15) 1 d P A 2
F5 F 0.4167(7) 0.3673(4) 0.3118(3) 0.0620(18) Uiso 1 1 d . A .
F6 F 0.5010(8) 0.1830(5) 0.2679(4) 0.079(2) Uiso 1 1 d . A .
P2 P 0.9078(3) 0.16870(17) 0.46885(14) 0.0434(6) Uiso 1 1 d . . .
F7 F 0.8652(11) 0.1775(7) 0.4008(5) 0.118(3) Uiso 1 1 d . . .
F8 F 0.8401(9) 0.0967(5) 0.4889(4) 0.091(3) Uiso 1 1 d . . .
F9 F 0.9443(9) 0.1638(6) 0.5389(5) 0.095(3) Uiso 1 1 d . . .
F10 F 0.9739(12) 0.2410(7) 0.4502(6) 0.128(4) Uiso 1 1 d . . .
F11 F 0.7677(13) 0.2281(8) 0.4996(7) 0.152(5) Uiso 1 1 d . . .
F12 F 1.0419(11) 0.1094(7) 0.4396(5) 0.114(3) Uiso 1 1 d . . .
P3 P 0.5169(2) 0.32121(15) -0.06551(12) 0.0326(5) Uiso 1 1 d . . .
F13 F 0.5335(8) 0.3207(5) -0.1438(4) 0.076(2) Uiso 1 1 d . . .
F14 F 0.3854(9) 0.2926(6) -0.0533(4) 0.093(3) Uiso 1 1 d . . .
F15 F 0.5041(7) 0.3233(4) 0.0124(3) 0.0640(18) Uiso 1 1 d . . .
F16 F 0.6499(7) 0.3492(4) -0.0775(3) 0.0611(17) Uiso 1 1 d . . .
F17 F 0.6018(6) 0.2280(4) -0.0632(3) 0.0462(14) Uiso 1 1 d . . .
F18 F 0.4313(7) 0.4148(4) -0.0677(3) 0.0592(17) Uiso 1 1 d . . .
P4 P 0.9624(3) 0.79065(17) 0.13829(14) 0.0436(6) Uiso 1 1 d . . .
F19 F 1.0629(14) 0.6967(8) 0.1311(8) 0.063(4) Uiso 0.57(2) 1 d P B 1
F20 F 0.8730(14) 0.7528(11) 0.2030(7) 0.070(5) Uiso 0.57(2) 1 d P B 1
F21 F 0.8536(16) 0.8734(9) 0.1494(8) 0.074(5) Uiso 0.57(2) 1 d P B 1
F19' F 1.027(2) 0.7084(13) 0.1646(13) 0.082(7) Uiso 0.43(2) 1 d P B 2
F20' F 0.906(2) 0.8895(13) 0.1147(12) 0.081(7) Uiso 0.43(2) 1 d P B 2
F21' F 0.8361(19) 0.8029(14) 0.1987(9) 0.067(6) Uiso 0.43(2) 1 d P B 2
F22 F 1.0622(9) 0.8111(5) 0.0763(4) 0.087(2) Uiso 1 1 d . B .
F23 F 0.8796(6) 0.7652(4) 0.0937(3) 0.0562(16) Uiso 1 1 d . B .
F24 F 1.0425(8) 0.8178(5) 0.1849(4) 0.077(2) Uiso 1 1 d . B .
C51 C 0.0653(15) 0.2163(9) 0.2656(7) 0.074(4) Uiso 1 1 d . . .
H51A H 0.1210 0.2407 0.2852 0.089 Uiso 1 1 calc R . .
H51B H -0.0008 0.1996 0.3023 0.089 Uiso 1 1 calc R . .
Cl1 Cl -0.0191(5) 0.2898(3) 0.2126(2) 0.0999(13) Uiso 1 1 d . . .
Cl2 Cl 0.1665(4) 0.1307(2) 0.22328(18) 0.0697(9) Uiso 1 1 d . . .
C52 C 0.523(2) 0.7337(13) 0.3850(10) 0.066(7) Uiso 0.65(3) 1 d P C 1
H52A H 0.5555 0.7370 0.4255 0.079 Uiso 0.65(3) 1 calc PR C 1
H52B H 0.4359 0.7760 0.3867 0.079 Uiso 0.65(3) 1 calc PR C 1
C52' C 0.649(6) 0.675(4) 0.387(3) 0.12(2) Uiso 0.35(3) 1 d P C 2
H52C H 0.7325 0.6296 0.3793 0.141 Uiso 0.35(3) 1 calc PR C 2
H52D H 0.6395 0.7000 0.4295 0.141 Uiso 0.35(3) 1 calc PR C 2
Cl3 Cl 0.4993(6) 0.6406(4) 0.3849(3) 0.140(2) Uiso 1 1 d . . .
Cl4 Cl 0.6400(5) 0.7554(3) 0.3137(2) 0.1003(13) Uiso 1 1 d . . .

loop_
_atom_site_aniso_label
_atom_site_aniso_U_11
_atom_site_aniso_U_22
_atom_site_aniso_U_33
_atom_site_aniso_U_23
_atom_site_aniso_U_13
_atom_site_aniso_U_12
Ag1 0.0351(4) 0.0310(4) 0.0359(4) -0.0012(3) -0.0033(3) -0.0149(3)
Ag2 0.0526(5) 0.0259(4) 0.0496(5) -0.0069(3) -0.0137(4) -0.0004(3)
Ag3 0.0315(4) 0.0367(4) 0.0365(4) 0.0031(3) -0.0114(3) -0.0146(3)
Ag4 0.0601(5) 0.0277(4) 0.0481(5) -0.0023(3) -0.0127(4) -0.0050(4)
N1 0.031(4) 0.018(3) 0.024(4) 0.004(3) -0.010(3) -0.011(3)
N2 0.036(5) 0.034(4) 0.062(6) -0.002(4) -0.014(4) -0.007(4)
N3 0.027(4) 0.035(4) 0.039(5) -0.014(3) -0.002(3) -0.013(3)
N4 0.028(4) 0.020(3) 0.031(4) 0.002(3) -0.008(3) -0.011(3)
O1 0.031(3) 0.032(3) 0.033(3) -0.003(3) -0.010(3) -0.009(3)
O2 0.037(4) 0.028(3) 0.023(3) 0.000(2) -0.005(3) -0.009(3)
O3 0.039(4) 0.031(3) 0.038(4) -0.013(3) -0.016(3) 0.004(3)
O4 0.048(4) 0.028(3) 0.036(4) 0.004(3) -0.015(3) -0.018(3)
S1 0.0291(12) 0.0288(11) 0.0391(13) -0.0039(10) -0.0055(10) -0.0076(9)
S2 0.0393(13) 0.0212(10) 0.0259(11) -0.0017(8) -0.0048(9) -0.0097(9)
S3 0.0313(12) 0.0250(11) 0.0292(11) -0.0022(9) -0.0068(9) -0.0061(9)
S4 0.0410(13) 0.0247(11) 0.0300(12) -0.0035(9) -0.0081(10) -0.0104(10)
C1 0.060(7) 0.039(5) 0.033(5) 0.002(4) -0.013(5) -0.033(5)
C2 0.054(7) 0.056(7) 0.045(6) 0.002(5) -0.016(5) -0.034(6)
C3 0.037(5) 0.051(6) 0.028(5) -0.001(4) -0.005(4) -0.022(5)
C4 0.035(5) 0.026(4) 0.023(4) 0.003(3) -0.006(4) -0.012(4)
C5 0.031(5) 0.029(5) 0.029(5) 0.001(4) -0.009(4) -0.007(4)
C6 0.037(5) 0.030(5) 0.027(5) -0.010(4) -0.012(4) -0.005(4)
C7 0.052(6) 0.042(6) 0.030(5) -0.005(4) -0.014(5) -0.015(5)
C8 0.076(8) 0.042(6) 0.028(5) -0.004(4) -0.011(5) -0.011(6)
C9 0.067(8) 0.052(7) 0.039(6) 0.001(5) -0.027(6) 0.005(6)
C10 0.051(7) 0.047(6) 0.039(6) -0.011(5) -0.019(5) 0.001(5)
C11 0.035(5) 0.040(5) 0.026(5) -0.015(4) -0.009(4) -0.004(4)
C12 0.030(5) 0.041(6) 0.049(6) -0.015(5) -0.011(4) -0.008(4)
C13 0.032(6) 0.055(7) 0.057(7) 0.014(5) -0.010(5) -0.021(5)
C14 0.049(6) 0.036(5) 0.062(7) 0.008(5) -0.017(5) -0.021(5)
C15 0.050(7) 0.059(7) 0.041(6) -0.002(5) -0.005(5) -0.015(6)
C16 0.043(6) 0.036(5) 0.043(6) 0.009(4) -0.013(5) -0.016(5)
C17 0.048(6) 0.027(5) 0.021(4) -0.001(4) 0.003(4) -0.014(4)
C18 0.042(5) 0.024(4) 0.019(4) -0.005(3) 0.000(4) -0.006(4)
C19 0.050(6) 0.028(5) 0.028(5) -0.003(4) -0.001(4) -0.003(4)
C20 0.045(6) 0.049(6) 0.032(5) -0.002(5) -0.008(5) -0.008(5)
C21 0.046(6) 0.050(6) 0.029(5) -0.011(4) -0.003(4) -0.019(5)
C22 0.039(5) 0.028(5) 0.025(5) 0.005(4) 0.000(4) -0.015(4)
C23 0.041(5) 0.025(4) 0.016(4) -0.009(3) 0.003(4) -0.009(4)
C24 0.053(6) 0.026(5) 0.028(5) 0.002(4) -0.007(4) -0.017(4)
C25 0.043(5) 0.023(4) 0.022(4) 0.003(3) -0.014(4) -0.009(4)
C26 0.068(8) 0.082(9) 0.044(7) -0.010(6) 0.002(6) -0.053(7)
C27 0.056(8) 0.126(13) 0.052(8) -0.022(8) 0.007(6) -0.052(9)
C28 0.030(6) 0.105(11) 0.061(8) -0.038(8) -0.006(5) -0.016(6)
C29 0.028(5) 0.062(7) 0.041(6) -0.024(5) -0.003(4) -0.006(5)
C30 0.036(6) 0.044(6) 0.055(7) -0.030(5) -0.019(5) 0.012(5)
C31 0.041(6) 0.029(5) 0.026(5) -0.004(4) -0.015(4) 0.001(4)
C32 0.035(6) 0.045(6) 0.040(6) -0.006(5) -0.014(4) -0.003(5)
C33 0.048(7) 0.053(7) 0.046(6) -0.014(5) -0.011(5) -0.023(5)
C34 0.068(8) 0.041(6) 0.040(6) -0.009(5) -0.014(6) -0.018(6)
C35 0.052(7) 0.034(5) 0.027(5) -0.006(4) -0.006(4) 0.006(5)
C36 0.040(5) 0.029(5) 0.027(5) -0.001(4) -0.011(4) -0.003(4)
C37 0.042(6) 0.044(6) 0.027(5) 0.001(4) -0.010(4) -0.009(5)
C38 0.038(6) 0.037(5) 0.037(5) -0.008(4) 0.002(4) -0.020(4)
C39 0.026(5) 0.029(5) 0.037(5) 0.001(4) -0.005(4) -0.008(4)
C40 0.034(5) 0.025(4) 0.033(5) -0.001(4) -0.008(4) -0.009(4)
C41 0.043(6) 0.032(5) 0.039(5) -0.002(4) -0.010(4) -0.023(4)
C42 0.050(6) 0.040(5) 0.029(5) -0.013(4) -0.004(4) -0.015(5)
C43 0.040(6) 0.038(5) 0.031(5) -0.004(4) -0.005(4) -0.013(4)
C44 0.056(7) 0.063(7) 0.027(5) -0.003(5) -0.008(5) -0.022(6)
C45 0.036(6) 0.112(12) 0.040(6) -0.010(7) -0.009(5) -0.017(7)
C46 0.045(7) 0.064(8) 0.050(7) 0.007(6) -0.013(5) -0.001(6)
C47 0.050(6) 0.046(6) 0.028(5) -0.004(4) -0.002(5) -0.004(5)
C48 0.040(6) 0.042(5) 0.024(5) -0.005(4) -0.005(4) -0.012(4)
C49 0.055(6) 0.034(5) 0.030(5) 0.000(4) -0.010(5) -0.015(5)
C50 0.049(6) 0.038(5) 0.039(6) -0.014(4) 0.003(5) -0.022(5)

loop_
_atom_type_symbol
_atom_type_description
_atom_type_scat_dispersion_real
_atom_type_scat_dispersion_imag
_atom_type_scat_source
C C 0.0033 0.0016 'International Tables Vol C Tables 4.2.6.8 and 6.1.1.4'
H H 0.0000 0.0000 'International Tables Vol C Tables 4.2.6.8 and 6.1.1.4'
N N 0.0061 0.0033 'International Tables Vol C Tables 4.2.6.8 and 6.1.1.4'
O O 0.0106 0.0060 'International Tables Vol C Tables 4.2.6.8 and 6.1.1.4'
F F 0.0171 0.0103 'International Tables Vol C Tables 4.2.6.8 and 6.1.1.4'
P P 0.1023 0.0942 'International Tables Vol C Tables 4.2.6.8 and 6.1.1.4'
S S 0.1246 0.1234 'International Tables Vol C Tables 4.2.6.8 and 6.1.1.4'
Ag Ag -0.8971 1.1015 'International Tables Vol C Tables 4.2.6.8 and 6.1.1.4'
Cl Cl 0.1484 0.1585 'International Tables Vol C Tables 4.2.6.8 and 6.1.1.4'

loop_
_geom_angle_atom_site_label_1
_geom_angle_atom_site_label_2
_geom_angle_atom_site_label_3
_geom_angle
_geom_angle_site_symmetry_1
_geom_angle_site_symmetry_3
N1 Ag1 N2 164.5(3) . .
N1 Ag1 S2 108.88(17) . .
N2 Ag1 S2 76.7(2) . .
N1 Ag1 S1 107.49(17) . .
N2 Ag1 S1 70.6(2) . .
S2 Ag1 S1 142.54(7) . .
S3 Ag2 S2 161.56(9) . .
N3 Ag3 N4 168.8(3) . .
N3 Ag3 S3 106.04(19) . .
N4 Ag3 S3 78.72(18) . .
S1 Ag4 S4 169.87(9) 1_465 .
C25 N1 C4 117.2(7) . .
C25 N1 Ag1 119.3(6) . .
C4 N1 Ag1 123.4(5) . .
C15 N2 C14 112.5(8) . .
C15 N2 Ag1 116.5(6) . .
C14 N2 Ag1 110.3(7) . .
C29 N3 C50 119.4(9) . .
C29 N3 Ag3 120.1(7) . .
C50 N3 Ag3 120.4(6) . .
C40 N4 C39 110.3(7) . .
C40 N4 Ag3 112.6(5) . .
C39 N4 Ag3 111.8(5) . .
C6 O1 C5 118.4(7) . .
C23 O2 C24 119.3(7) . .
C31 O3 C30 117.5(8) . .
C48 O4 C49 117.3(7) . .
C12 S1 C13 104.7(5) . .
C12 S1 Ag4 104.0(3) . 1_645
C13 S1 Ag4 116.4(4) . 1_645
C12 S1 Ag1 110.9(3) . .
C13 S1 Ag1 96.6(3) . .
Ag4 S1 Ag1 123.11(9) 1_645 .
C16 S2 C17 101.1(5) . .
C16 S2 Ag2 104.3(3) . .
C17 S2 Ag2 105.9(3) . .
C16 S2 Ag1 93.5(3) . .
C17 S2 Ag1 108.7(3) . .
Ag2 S2 Ag1 136.96(9) . .
C38 S3 C37 100.3(5) . .
C38 S3 Ag2 106.1(3) . .
C37 S3 Ag2 108.3(3) . .
C38 S3 Ag3 89.8(3) . .
C37 S3 Ag3 108.1(3) . .
Ag2 S3 Ag3 136.60(9) . .
C41 S4 C42 103.1(5) . .
C41 S4 Ag4 102.5(3) . .
C42 S4 Ag4 105.8(3) . .
C25 C1 C2 119.2(9) . .
C3 C2 C1 119.7(10) . .
C2 C3 C4 118.5(9) . .
N1 C4 C3 123.1(8) . .
N1 C4 C5 116.4(7) . .
C3 C4 C5 120.5(8) . .
O1 C5 C4 112.9(7) . .
O1 C6 C11 114.3(9) . .
O1 C6 C7 124.7(8) . .
C11 C6 C7 121.0(9) . .
C8 C7 C6 118.6(10) . .
C9 C8 C7 121.4(11) . .
C10 C9 C8 119.1(10) . .
C9 C10 C11 121.8(10) . .
C6 C11 C10 118.0(10) . .
C6 C11 C12 120.0(8) . .
C10 C11 C12 121.9(9) . .
C11 C12 S1 104.9(6) . .
C14 C13 S1 112.1(7) . .
N2 C14 C13 109.9(9) . .
N2 C15 C16 114.4(9) . .
C15 C16 S2 113.5(7) . .
C18 C17 S2 110.1(6) . .
C19 C18 C23 117.6(9) . .
C19 C18 C17 122.2(8) . .
C23 C18 C17 120.2(8) . .
C20 C19 C18 122.2(9) . .
C19 C20 C21 118.7(10) . .
C20 C21 C22 121.8(10) . .
C23 C22 C21 118.9(8) . .
C22 C23 O2 125.6(8) . .
C22 C23 C18 120.8(8) . .
O2 C23 C18 113.5(8) . .
O2 C24 C25 110.3(7) . .
N1 C25 C1 122.3(8) . .
N1 C25 C24 116.7(8) . .
C1 C25 C24 121.0(8) . .
C27 C26 C50 119.8(12) . .
C26 C27 C28 117.8(12) . .
C29 C28 C27 121.3(11) . .
N3 C29 C28 119.3(11) . .
N3 C29 C30 117.1(9) . .
C28 C29 C30 123.7(10) . .
O3 C30 C29 112.4(8) . .
C32 C31 O3 125.3(8) . .
C32 C31 C36 120.3(8) . .
O3 C31 C36 114.4(9) . .
C33 C32 C31 119.6(10) . .
C34 C33 C32 121.4(10) . .
C33 C34 C35 119.4(10) . .
C36 C35 C34 120.8(9) . .
C35 C36 C31 118.4(9) . .
C35 C36 C37 120.9(9) . .
C31 C36 C37 120.6(8) . .
C36 C37 S3 108.5(6) . .
C39 C38 S3 112.0(7) . .
N4 C39 C38 113.3(7) . .
N4 C40 C41 114.3(7) . .
C40 C41 S4 115.2(6) . .
C43 C42 S4 114.3(7) . .
C44 C43 C48 118.2(9) . .
C44 C43 C42 120.2(9) . .
C48 C43 C42 121.6(9) . .
C43 C44 C45 120.0(11) . .
C46 C45 C44 120.7(11) . .
C45 C46 C47 120.9(11) . .
C48 C47 C46 117.9(11) . .
O4 C48 C47 123.5(9) . .
O4 C48 C43 114.3(8) . .
C47 C48 C43 122.2(9) . .
O4 C49 C50 107.1(8) . .
N3 C50 C26 122.5(11) . .
N3 C50 C49 117.0(9) . .
C26 C50 C49 120.5(10) . .
F4' P1 F2 120.3(12) . .
F4' P1 F3 142.0(13) . .
F2 P1 F3 97.1(9) . .
F4' P1 F3' 89.7(12) . .
F2 P1 F3' 149.9(10) . .
F3 P1 F3' 53.3(9) . .
F4' P1 F2' 174.0(13) . .
F2 P1 F2' 53.8(8) . .
F3 P1 F2' 43.7(8) . .
F3' P1 F2' 96.2(10) . .
F4' P1 F5 93.1(10) . .
F2 P1 F5 90.6(6) . .
F3 P1 F5 93.0(7) . .
F3' P1 F5 86.1(7) . .
F2' P1 F5 87.9(7) . .
F4' P1 F6 86.4(10) . .
F2 P1 F6 91.2(6) . .
F3 P1 F6 86.4(7) . .
F3' P1 F6 92.2(8) . .
F2' P1 F6 92.8(7) . .
F5 P1 F6 178.2(5) . .
F4' P1 F1 29.5(10) . .
F2 P1 F1 91.9(9) . .
F3 P1 F1 170.9(10) . .
F3' P1 F1 117.6(10) . .
F2' P1 F1 145.0(10) . .
F5 P1 F1 85.5(6) . .
F6 P1 F1 94.8(7) . .
F4' P1 F4 55.0(11) . .
F2 P1 F4 175.3(8) . .
F3 P1 F4 87.4(8) . .
F3' P1 F4 34.8(7) . .
F2' P1 F4 130.9(8) . .
F5 P1 F4 90.5(5) . .
F6 P1 F4 87.8(5) . .
F1 P1 F4 83.6(8) . .
F4' P1 F1' 89.3(12) . .
F2 P1 F1' 31.0(6) . .
F3 P1 F1' 127.9(9) . .
F3' P1 F1' 178.0(9) . .
F2' P1 F1' 84.8(8) . .
F5 P1 F1' 92.2(5) . .
F6 P1 F1' 89.5(6) . .
F1 P1 F1' 61.2(8) . .
F4 P1 F1' 144.3(7) . .
F12 P2 F7 89.9(6) . .
F12 P2 F10 89.0(6) . .
F7 P2 F10 92.6(6) . .
F12 P2 F8 91.7(5) . .
F7 P2 F8 88.1(5) . .
F10 P2 F8 179.0(6) . .
F12 P2 F9 93.1(5) . .
F7 P2 F9 176.9(6) . .
F10 P2 F9 86.8(6) . .
F8 P2 F9 92.5(5) . .
F12 P2 F11 178.6(7) . .
F7 P2 F11 90.1(6) . .
F10 P2 F11 92.4(7) . .
F8 P2 F11 86.9(6) . .
F9 P2 F11 86.9(6) . .
F14 P3 F16 179.5(5) . .
F14 P3 F17 89.4(4) . .
F16 P3 F17 90.1(3) . .
F14 P3 F18 90.5(4) . .
F16 P3 F18 90.0(4) . .
F17 P3 F18 179.9(5) . .
F14 P3 F13 91.3(5) . .
F16 P3 F13 88.9(4) . .
F17 P3 F13 90.7(4) . .
F18 P3 F13 89.5(4) . .
F14 P3 F15 90.6(4) . .
F16 P3 F15 89.2(4) . .
F17 P3 F15 89.7(3) . .
F18 P3 F15 90.2(4) . .
F13 P3 F15 178.1(4) . .
F19' P4 F21 149.1(11) . .
F19' P4 F22 106.9(11) . .
F21 P4 F22 102.5(8) . .
F19' P4 F23 99.1(9) . .
F21 P4 F23 89.5(6) . .
F22 P4 F23 91.6(4) . .
F19' P4 F21' 92.6(11) . .
F21 P4 F21' 57.5(9) . .
F22 P4 F21' 160.0(9) . .
F23 P4 F21' 89.9(7) . .
F19' P4 F24 81.6(9) . .
F21 P4 F24 89.2(6) . .
F22 P4 F24 89.6(5) . .
F23 P4 F24 178.4(4) . .
F21' P4 F24 88.6(7) . .
F19' P4 F20 63.6(10) . .
F21 P4 F20 87.2(8) . .
F22 P4 F20 170.2(7) . .
F23 P4 F20 87.8(5) . .
F21' P4 F20 29.8(7) . .
F24 P4 F20 91.2(6) . .
F19' P4 F19 26.3(9) . .
F21 P4 F19 172.5(8) . .
F22 P4 F19 84.1(7) . .
F23 P4 F19 86.9(5) . .
F21' P4 F19 115.9(9) . .
F24 P4 F19 94.3(6) . .
F20 P4 F19 86.1(7) . .
F19' P4 F20' 170.2(11) . .
F21 P4 F20' 31.2(7) . .
F22 P4 F20' 71.3(9) . .
F23 P4 F20' 90.7(7) . .
F21' P4 F20' 88.7(10) . .
F24 P4 F20' 88.7(7) . .
F20 P4 F20' 118.5(9) . .
F19 P4 F20' 155.2(10) . .
Cl2 C51 Cl1 111.1(8) . .
Cl3 C52 Cl4 112.6(12) . .
Cl3 C52' Cl4 99(3) . .
C52 Cl3 C52' 47.2(19) . .
C52 Cl4 C52' 45.0(18) . .

loop_
_geom_bond_atom_site_label_1
_geom_bond_atom_site_label_2
_geom_bond_distance
_geom_bond_site_symmetry_2
Ag1 N1 2.262(7) .
Ag1 N2 2.354(9) .
Ag1 S2 2.833(2) .
Ag1 S1 2.944(2) .
Ag2 S3 2.418(2) .
Ag2 S2 2.423(2) .
Ag3 N3 2.197(7) .
Ag3 N4 2.231(7) .
Ag3 S3 2.896(2) .
Ag4 S1 2.411(2) 1_465
Ag4 S4 2.419(2) .
N1 C25 1.346(10) .
N1 C4 1.369(11) .
N2 C15 1.455(13) .
N2 C14 1.491(13) .
N3 C29 1.347(12) .
N3 C50 1.352(13) .
N4 C40 1.467(11) .
N4 C39 1.477(11) .
O1 C6 1.378(10) .
O1 C5 1.422(10) .
O2 C23 1.382(11) .
O2 C24 1.447(10) .
O3 C31 1.384(11) .
O3 C30 1.447(11) .
O4 C48 1.374(11) .
O4 C49 1.427(11) .
S1 C12 1.815(10) .
S1 C13 1.832(10) .
S1 Ag4 2.412(2) 1_645
S2 C16 1.817(10) .
S2 C17 1.824(9) .
S3 C38 1.827(9) .
S3 C37 1.834(9) .
S4 C41 1.808(10) .
S4 C42 1.845(9) .
C1 C25 1.381(13) .
C1 C2 1.384(15) .
C2 C3 1.372(14) .
C3 C4 1.377(13) .
C4 C5 1.513(12) .
C6 C11 1.394(13) .
C6 C7 1.399(14) .
C7 C8 1.396(14) .
C8 C9 1.381(16) .
C9 C10 1.375(17) .
C10 C11 1.404(14) .
C11 C12 1.475(14) .
C13 C14 1.497(14) .
C15 C16 1.517(14) .
C17 C18 1.483(13) .
C18 C19 1.397(13) .
C18 C23 1.416(12) .
C19 C20 1.372(15) .
C20 C21 1.379(14) .
C21 C22 1.390(13) .
C22 C23 1.379(13) .
C24 C25 1.506(12) .
C26 C27 1.358(18) .
C26 C50 1.376(15) .
C27 C28 1.396(19) .
C28 C29 1.395(16) .
C29 C30 1.474(16) .
C31 C32 1.382(14) .
C31 C36 1.408(13) .
C32 C33 1.375(14) .
C33 C34 1.359(15) .
C34 C35 1.397(15) .
C35 C36 1.381(13) .
C36 C37 1.500(14) .
C38 C39 1.508(13) .
C40 C41 1.525(12) .
C42 C43 1.477(13) .
C43 C44 1.391(14) .
C43 C48 1.399(13) .
C44 C45 1.394(17) .
C45 C46 1.363(18) .
C46 C47 1.400(16) .
C47 C48 1.383(13) .
C49 C50 1.489(14) .
P1 F4' 1.51(2) .
P1 F2 1.513(15) .
P1 F3 1.550(18) .
P1 F3' 1.553(19) .
P1 F2' 1.575(18) .
P1 F5 1.585(7) .
P1 F6 1.596(8) .
P1 F1 1.624(17) .
P1 F4 1.628(12) .
P1 F1' 1.669(15) .
P2 F12 1.527(11) .
P2 F7 1.554(11) .
P2 F10 1.560(12) .
P2 F8 1.570(9) .
P2 F9 1.572(9) .
P2 F11 1.578(13) .
P3 F14 1.574(9) .
P3 F16 1.583(7) .
P3 F17 1.584(6) .
P3 F18 1.590(7) .
P3 F13 1.590(8) .
P3 F15 1.590(7) .
P4 F19' 1.47(2) .
P4 F21 1.544(14) .
P4 F22 1.548(9) .
P4 F23 1.581(7) .
P4 F21' 1.596(18) .
P4 F24 1.607(8) .
P4 F20 1.644(14) .
P4 F19 1.646(14) .
P4 F20' 1.67(2) .
C51 Cl2 1.731(14) .
C51 Cl1 1.749(14) .
C52 Cl3 1.68(2) .
C52 Cl4 1.78(2) .
C52' Cl3 1.86(6) .
C52' Cl4 1.93(6) .
